data_4302079
loop_
_publ_author_name
'Alberto Donzelli'
'Pierre G. Potvin'

_publ_section_title
;
Dithiocarbamate Complexes of Ti(IV) Alkoxides: Synthesis, Characterization,
and Electrochemistry
;
_journal_name_full 'Inorganic Chemistry'
_journal_page_first 4171
_journal_page_last 4178
_journal_paper_doi 10.1021/ic802394a
_journal_volume 48
_journal_year 2009
_chemical_formula_moiety 'C19 H33 N3 O1 S6 Ti, C H Cl3'
_chemical_formula_sum 'C20 H34 Cl3 N3 O S6 Ti'
_chemical_formula_weight 727.11
_chemical_name_systematic
; 
 ? 
;
_space_group_IT_number 33
_symmetry_cell_setting orthorhombic
_symmetry_space_group_name_Hall 'P 2c -2n'
_symmetry_space_group_name_H-M 'P n a 21'
_atom_sites_solution_hydrogens geom
_atom_sites_solution_primary direct
_atom_sites_solution_secondary difmap
_audit_creation_method SHELXL-97
_cell_angle_alpha 90.00
_cell_angle_beta 90.00
_cell_angle_gamma 90.00
_cell_formula_units_Z 4
_cell_length_a 11.8259(3)
_cell_length_b 23.5185(6)
_cell_length_c 11.6880(3)
_cell_measurement_reflns_used 15901
_cell_measurement_temperature 150(1)
_cell_measurement_theta_max 27.5
_cell_measurement_theta_min 2.6
_cell_volume 3250.75(14)
_computing_cell_refinement 'Denzo-SMN (Otwinowski & Minor, 1997)'
_computing_data_collection 'Collect (Nonius BV, 1997-2003)'
_computing_data_reduction Denzo-SMN
_computing_molecular_graphics 'SHELXTL V6.1'
_computing_publication_material 'SHELXTL V6.1'
_computing_structure_refinement 'SHELXTL V6.1(Sheldrick, 2001)'
_computing_structure_solution 'SIR-92 (Altomare et al., 1994)'
_diffrn_ambient_temperature 150(1)
_diffrn_detector_area_resol_mean 9
_diffrn_measured_fraction_theta_full 0.998
_diffrn_measured_fraction_theta_max 0.998
_diffrn_measurement_device_type 'Bruker-Nonius KappaCCD'
_diffrn_measurement_method '\f scans and \w scans with \k offsets'
_diffrn_radiation_monochromator graphite
_diffrn_radiation_source 'fine-focus sealed tube'
_diffrn_radiation_type MoK\a
_diffrn_radiation_wavelength 0.71073
_diffrn_reflns_av_R_equivalents 0.0419
_diffrn_reflns_av_sigmaI/netI 0.0534
_diffrn_reflns_limit_h_max 15
_diffrn_reflns_limit_h_min -15
_diffrn_reflns_limit_k_max 30
_diffrn_reflns_limit_k_min -30
_diffrn_reflns_limit_l_max 15
_diffrn_reflns_limit_l_min -14
_diffrn_reflns_number 15901
_diffrn_reflns_theta_full 27.46
_diffrn_reflns_theta_max 27.46
_diffrn_reflns_theta_min 2.60
_diffrn_standards_number 0
_exptl_absorpt_coefficient_mu 0.926
_exptl_absorpt_correction_T_max 0.844
_exptl_absorpt_correction_T_min 0.749
_exptl_absorpt_correction_type multi-scan
_exptl_absorpt_process_details
; 
multi-scan from symmetry-related measurements 
 Sortav (Blessing 1995) 
;
_exptl_crystal_colour 'pale yellow'
_exptl_crystal_density_diffrn 1.486
_exptl_crystal_density_method 'not measured'
_exptl_crystal_description needle
_exptl_crystal_F_000 1504
_exptl_crystal_size_max 0.30
_exptl_crystal_size_mid 0.20
_exptl_crystal_size_min 0.18
_refine_diff_density_max 0.656
_refine_diff_density_min -0.473
_refine_diff_density_rms 0.079
_refine_ls_abs_structure_details 'Flack H D (1983), Acta Cryst. A39, 876-881'
_refine_ls_abs_structure_Flack 0.00(4)
_refine_ls_extinction_coef 0.0022(3)
_refine_ls_extinction_expression Fc^*^=kFc[1+0.001xFc^2^\l^3^/sin(2\q)]^-1/4^
_refine_ls_extinction_method SHELXL
_refine_ls_goodness_of_fit_ref 1.057
_refine_ls_hydrogen_treatment constr
_refine_ls_matrix_type full
_refine_ls_number_parameters 372
_refine_ls_number_reflns 6541
_refine_ls_number_restraints 68
_refine_ls_restrained_S_all 1.081
_refine_ls_R_factor_all 0.0557
_refine_ls_R_factor_gt 0.0383
_refine_ls_shift/su_max 0.001
_refine_ls_shift/su_mean 0.000
_refine_ls_structure_factor_coef Fsqd
_refine_ls_weighting_details 'calc w=1/[\s^2^(Fo^2^)+(0.0358P)^2^+2.2324P] where P=(Fo^2^+2Fc^2^)/3'
_refine_ls_weighting_scheme calc
_refine_ls_wR_factor_gt 0.0820
_refine_ls_wR_factor_ref 0.0944
_reflns_number_gt 5476
_reflns_number_total 6541
_reflns_threshold_expression I>2\s(I)
_cod_data_source_file ic802394a_si_001_2.cif
_cod_data_source_block k0613a
_cod_depositor_comments
;
The following automatic conversions were performed:
'_symmetry_cell_setting' value 'Orthorhombic' changed to 'orthorhombic'
according to '/home/saulius/struct/CIF-dictionaries/cif_core.dic'
dictionary named 'cif_core.dic' version 2.4.1 from 2010-06-29.

Automatic conversion script
Id: cif_fix_enum 1527 2010-12-29 10:47:43Z saulius 
;
_cod_original_formula_sum 'C20 H34 Cl3 N3 O1 S6 Ti'
_cod_database_code 4302079

loop_
_symmetry_equiv_pos_as_xyz
'x, y, z'
'-x, -y, z+1/2'
'x+1/2, -y+1/2, z'
'-x+1/2, y+1/2, z+1/2'

loop_
_atom_site_label
_atom_site_type_symbol
_atom_site_fract_x
_atom_site_fract_y
_atom_site_fract_z
_atom_site_U_iso_or_equiv
_atom_site_adp_type
_atom_site_occupancy
_atom_site_symmetry_multiplicity
_atom_site_calc_flag
_atom_site_refinement_flags
_atom_site_disorder_assembly
_atom_site_disorder_group
Ti1 Ti 0.19432(5) 0.08475(2) 0.43863(7) 0.02243(14) Uani 1 1 d . A .
S1 S 0.16703(9) 0.11823(4) 0.64683(9) 0.0262(2) Uani 1 1 d . . .
S2 S 0.32205(8) 0.16950(4) 0.48366(9) 0.0285(2) Uani 1 1 d . . .
S3 S 0.17133(9) 0.12441(4) 0.23930(9) 0.0277(2) Uani 1 1 d . . .
S4 S 0.03679(7) 0.15841(4) 0.43015(10) 0.0317(2) Uani 1 1 d . . .
S5 S 0.33635(10) 0.02665(5) 0.55494(9) 0.0334(3) Uani 1 1 d . . .
S6 S 0.34445(8) 0.04031(4) 0.31280(9) 0.0280(2) Uani 1 1 d . . .
O4 O 0.2852(2) 0.31483(12) 0.8078(3) 0.0409(7) Uani 1 1 d . . .
O2 O -0.1537(3) 0.24769(15) 0.0703(3) 0.0505(9) Uani 1 1 d . . .
O3 O 0.5355(3) -0.14640(12) 0.3976(2) 0.0422(8) Uani 1 1 d D . .
O1 O 0.09787(19) 0.02877(10) 0.4389(3) 0.0343(6) Uani 1 1 d . . .
N1 N 0.2946(3) 0.20868(13) 0.6969(3) 0.0286(7) Uani 1 1 d . . .
N2 N 0.0083(3) 0.20321(14) 0.2209(3) 0.0313(8) Uani 1 1 d . . .
N3 N 0.4848(2) -0.03044(12) 0.4237(3) 0.0279(7) Uani 1 1 d . . .
C1 C 0.2649(3) 0.17013(15) 0.6177(3) 0.0234(8) Uani 1 1 d . . .
C2 C 0.0634(3) 0.16679(16) 0.2876(3) 0.0272(8) Uani 1 1 d . . .
C3 C 0.3992(3) 0.00681(13) 0.4307(4) 0.0269(7) Uani 1 1 d . . .
C4 C 0.2400(3) 0.21404(16) 0.8078(3) 0.0323(9) Uani 1 1 d . . .
H4A H 0.2947 0.2051 0.8694 0.039 Uiso 1 1 calc R . .
H4B H 0.1762 0.1869 0.8134 0.039 Uiso 1 1 calc R . .
C5 C 0.1970(4) 0.27446(18) 0.8215(4) 0.0429(11) Uani 1 1 d . . .
H5A H 0.1373 0.2818 0.7640 0.052 Uiso 1 1 calc R . .
H5B H 0.1630 0.2789 0.8984 0.052 Uiso 1 1 calc R . .
C6 C 0.3344(4) 0.31012(19) 0.6981(4) 0.0424(11) Uani 1 1 d . . .
H6A H 0.3957 0.3385 0.6904 0.051 Uiso 1 1 calc R . .
H6B H 0.2766 0.3185 0.6392 0.051 Uiso 1 1 calc R . .
C7 C 0.3818(4) 0.25144(17) 0.6779(4) 0.0341(10) Uani 1 1 d . . .
H7A H 0.4103 0.2486 0.5985 0.041 Uiso 1 1 calc R . .
H7B H 0.4460 0.2446 0.7306 0.041 Uiso 1 1 calc R . .
C8 C 0.0357(4) 0.2131(2) 0.1009(4) 0.0372(10) Uani 1 1 d . . .
H8A H 0.0905 0.1841 0.0745 0.045 Uiso 1 1 calc R . .
H8B H 0.0709 0.2510 0.0922 0.045 Uiso 1 1 calc R . .
C9 C -0.0683(4) 0.2100(2) 0.0302(4) 0.0524(13) Uani 1 1 d . . .
H9A H -0.0495 0.2196 -0.0500 0.063 Uiso 1 1 calc R . .
H9B H -0.0978 0.1706 0.0315 0.063 Uiso 1 1 calc R . .
C10 C -0.1839(4) 0.2330(2) 0.1853(4) 0.0420(11) Uani 1 1 d . . .
H10A H -0.2116 0.1933 0.1875 0.050 Uiso 1 1 calc R . .
H10B H -0.2458 0.2582 0.2117 0.050 Uiso 1 1 calc R . .
C11 C -0.0848(3) 0.23912(18) 0.2629(4) 0.0366(10) Uani 1 1 d . . .
H11A H -0.0603 0.2794 0.2652 0.044 Uiso 1 1 calc R . .
H11B H -0.1059 0.2275 0.3414 0.044 Uiso 1 1 calc R . .
C12 C 0.5254(4) -0.06342(18) 0.5213(4) 0.0360(10) Uani 1 1 d . . .
H12A H 0.4906 -0.0491 0.5927 0.043 Uiso 1 1 calc R . .
H12B H 0.6085 -0.0596 0.5281 0.043 Uiso 1 1 calc R . .
C13 C 0.4943(4) -0.12513(18) 0.5038(4) 0.0419(11) Uani 1 1 d . . .
H13A H 0.5263 -0.1481 0.5671 0.050 Uiso 1 1 calc R . .
H13B H 0.4110 -0.1291 0.5061 0.050 Uiso 1 1 calc R . .
C14 C 0.4943(4) -0.11359(16) 0.3043(4) 0.0356(9) Uani 1 1 d . . .
H14A H 0.4108 -0.1162 0.3017 0.043 Uiso 1 1 calc R . .
H14B H 0.5244 -0.1292 0.2318 0.043 Uiso 1 1 calc R . .
C15 C 0.5287(3) -0.05210(17) 0.3153(4) 0.0307(9) Uani 1 1 d . . .
H15A H 0.6121 -0.0488 0.3138 0.037 Uiso 1 1 calc R . .
H15B H 0.4975 -0.0298 0.2508 0.037 Uiso 1 1 calc R . .
C16 C 0.0263(5) -0.0171(3) 0.4833(6) 0.050(3) Uani 0.574(9) 1 d PD A 1
C17 C 0.0750(7) -0.0423(3) 0.5904(6) 0.054(3) Uani 0.574(9) 1 d PDU A 1
H17A H 0.0798 -0.0129 0.6497 0.081 Uiso 0.574(9) 1 calc PR A 1
H17B H 0.1507 -0.0572 0.5745 0.081 Uiso 0.574(9) 1 calc PR A 1
H17C H 0.0261 -0.0733 0.6171 0.081 Uiso 0.574(9) 1 calc PR A 1
C18 C -0.0880(6) 0.0068(5) 0.5038(10) 0.102(4) Uani 0.574(9) 1 d PDU A 1
H18A H -0.1167 0.0238 0.4329 0.153 Uiso 0.574(9) 1 calc PR A 1
H18B H -0.0837 0.0361 0.5634 0.153 Uiso 0.574(9) 1 calc PR A 1
H18C H -0.1391 -0.0236 0.5286 0.153 Uiso 0.574(9) 1 calc PR A 1
C19 C 0.0244(10) -0.0608(4) 0.3902(8) 0.082(4) Uani 0.574(9) 1 d PDU A 1
H19A H -0.0079 -0.0441 0.3207 0.123 Uiso 0.574(9) 1 calc PR A 1
H19B H -0.0217 -0.0932 0.4144 0.123 Uiso 0.574(9) 1 calc PR A 1
H19C H 0.1017 -0.0736 0.3746 0.123 Uiso 0.574(9) 1 calc PR A 1

loop_
_atom_site_aniso_label
_atom_site_aniso_U_11
_atom_site_aniso_U_22
_atom_site_aniso_U_33
_atom_site_aniso_U_23
_atom_site_aniso_U_13
_atom_site_aniso_U_12
Ti1 0.0263(3) 0.0215(3) 0.0194(3) -0.0005(3) 0.0002(3) -0.0010(2)
S1 0.0304(5) 0.0268(5) 0.0215(5) -0.0003(4) 0.0032(4) -0.0028(4)
S2 0.0335(5) 0.0280(5) 0.0239(5) -0.0027(4) 0.0058(4) -0.0055(4)
S3 0.0318(5) 0.0313(5) 0.0201(5) 0.0010(4) -0.0002(4) 0.0064(4)
S4 0.0328(4) 0.0399(5) 0.0225(4) 0.0020(5) 0.0013(5) 0.0097(4)
S5 0.0478(6) 0.0349(6) 0.0175(5) -0.0001(4) -0.0015(5) 0.0136(5)
S6 0.0322(5) 0.0318(5) 0.0201(5) 0.0021(4) 0.0011(4) 0.0077(4)
O4 0.0456(17) 0.0322(15) 0.0448(19) -0.0136(14) -0.0068(15) 0.0043(13)
O2 0.0520(19) 0.065(2) 0.0341(18) 0.0050(16) -0.0095(15) 0.0252(16)
O3 0.0590(19) 0.0290(15) 0.0385(18) -0.0010(13) -0.0007(14) 0.0111(14)
O1 0.0359(12) 0.0275(13) 0.0394(15) -0.0075(14) 0.0092(16) -0.0062(10)
N1 0.0335(17) 0.0286(17) 0.0236(16) -0.0044(14) 0.0033(14) -0.0045(14)
N2 0.0373(18) 0.0349(19) 0.0219(17) 0.0008(14) -0.0026(14) 0.0108(15)
N3 0.0380(15) 0.0245(15) 0.0213(17) 0.0014(14) -0.0010(16) 0.0077(12)
C1 0.0288(18) 0.0205(18) 0.0210(19) -0.0071(14) -0.0017(15) 0.0040(15)
C2 0.0309(19) 0.0277(19) 0.0231(19) -0.0033(16) -0.0042(16) 0.0001(16)
C3 0.0337(17) 0.0194(16) 0.0277(18) -0.0064(18) 0.002(2) -0.0011(13)
C4 0.041(2) 0.032(2) 0.023(2) -0.0112(18) 0.0011(17) -0.0006(18)
C5 0.036(2) 0.040(2) 0.052(3) -0.012(2) -0.001(2) 0.0028(19)
C6 0.051(3) 0.034(2) 0.042(3) -0.002(2) -0.011(2) -0.002(2)
C7 0.034(2) 0.036(2) 0.032(2) -0.0075(18) -0.0028(18) -0.0086(18)
C8 0.042(2) 0.043(2) 0.027(2) 0.0090(19) -0.0006(19) 0.0104(19)
C9 0.057(3) 0.068(3) 0.032(2) -0.008(2) -0.010(2) 0.021(3)
C10 0.036(2) 0.047(3) 0.043(3) -0.002(2) -0.004(2) 0.010(2)
C11 0.037(2) 0.038(2) 0.035(2) -0.0013(18) -0.0023(19) 0.0173(19)
C12 0.045(2) 0.035(2) 0.028(2) 0.0049(18) -0.0091(19) 0.0087(19)
C13 0.059(3) 0.035(2) 0.031(3) 0.0074(19) 0.003(2) 0.008(2)
C14 0.043(2) 0.030(2) 0.034(2) -0.0023(19) 0.003(2) 0.0061(18)
C15 0.033(2) 0.033(2) 0.026(2) -0.0032(17) 0.0070(18) 0.0067(17)
C16 0.050(6) 0.030(5) 0.069(7) -0.009(5) 0.023(6) -0.015(4)
C16A 0.053(8) 0.045(8) 0.100(13) -0.038(10) 0.033(9) -0.026(6)
C17 0.067(6) 0.042(4) 0.053(5) 0.008(4) 0.015(4) -0.014(4)
C17A 0.056(7) 0.073(8) 0.121(10) -0.045(7) -0.020(7) 0.004(6)
C18 0.039(5) 0.096(7) 0.171(9) 0.045(7) 0.033(6) -0.008(5)
C18A 0.156(14) 0.142(13) 0.161(14) 0.011(9) 0.029(9) -0.021(9)
C19 0.112(8) 0.060(6) 0.075(7) 0.000(5) -0.028(6) -0.023(6)
C19A 0.053(6) 0.038(6) 0.095(9) -0.039(6) -0.012(6) 0.005(5)
Cl1 0.0635(8) 0.0607(8) 0.0466(7) 0.0140(6) 0.0039(6) 0.0101(6)
Cl2 0.0547(7) 0.0406(6) 0.0482(7) -0.0021(5) -0.0006(6) 0.0022(5)
Cl3 0.0487(5) 0.0364(5) 0.0559(7) 0.0005(6) -0.0099(7) 0.0015(4)
C20 0.0307(18) 0.041(2) 0.054(3) 0.006(2) -0.005(2) 0.0007(16)

loop_
_atom_type_symbol
_atom_type_description
_atom_type_scat_dispersion_real
_atom_type_scat_dispersion_imag
_atom_type_scat_source
C C 0.0033 0.0016 'International Tables Vol C Tables 4.2.6.8 and 6.1.1.4'
H H 0.0000 0.0000 'International Tables Vol C Tables 4.2.6.8 and 6.1.1.4'
N N 0.0061 0.0033 'International Tables Vol C Tables 4.2.6.8 and 6.1.1.4'
O O 0.0106 0.0060 'International Tables Vol C Tables 4.2.6.8 and 6.1.1.4'
S S 0.1246 0.1234 'International Tables Vol C Tables 4.2.6.8 and 6.1.1.4'
Ti Ti 0.2776 0.4457 'International Tables Vol C Tables 4.2.6.8 and 6.1.1.4'
Cl Cl 0.1484 0.1585 'International Tables Vol C Tables 4.2.6.8 and 6.1.1.4'

loop_
_geom_angle_atom_site_label_1
_geom_angle_atom_site_label_2
_geom_angle_atom_site_label_3
_geom_angle
_geom_angle_site_symmetry_1
_geom_angle_site_symmetry_3
_geom_angle_publ_flag
O1 Ti1 S3 102.14(12) . . ?
O1 Ti1 S6 98.53(9) . . ?
S3 Ti1 S6 72.05(4) . . ?
O1 Ti1 S4 92.02(9) . . ?
S3 Ti1 S4 68.52(4) . . ?
S6 Ti1 S4 140.50(5) . . ?
O1 Ti1 S2 167.45(12) . . ?
S3 Ti1 S2 88.03(4) . . ?
S6 Ti1 S2 91.55(4) . . ?
S4 Ti1 S2 84.82(4) . . ?
O1 Ti1 S5 91.45(10) . . ?
S3 Ti1 S5 139.38(4) . . ?
S6 Ti1 S5 68.13(3) . . ?
S4 Ti1 S5 149.89(5) . . ?
S2 Ti1 S5 85.36(4) . . ?
O1 Ti1 S1 98.47(12) . . ?
S3 Ti1 S1 138.14(4) . . ?
S6 Ti1 S1 139.67(4) . . ?
S4 Ti1 S1 74.77(4) . . ?
S2 Ti1 S1 68.98(3) . . ?
S5 Ti1 S1 75.14(4) . . ?
C1 S1 Ti1 86.90(12) . . ?
C1 S2 Ti1 87.81(13) . . ?
C2 S3 Ti1 89.51(13) . . ?
C2 S4 Ti1 88.94(13) . . ?
C3 S5 Ti1 88.83(14) . . ?
C3 S6 Ti1 89.29(13) . . ?
C6 O4 C5 110.7(3) . . ?
C9 O2 C10 109.6(3) . . ?
C14 O3 C13 111.2(3) . . ?
C16A O1 Ti1 165.2(5) . . ?
C16 O1 Ti1 159.2(4) . . ?
C1 N1 C4 123.8(3) . . ?
C1 N1 C7 123.2(3) . . ?
C4 N1 C7 112.9(3) . . ?
C2 N2 C8 123.9(3) . . ?
C2 N2 C11 122.8(3) . . ?
C8 N2 C11 113.3(3) . . ?
C3 N3 C15 123.3(4) . . ?
C3 N3 C12 123.2(4) . . ?
C15 N3 C12 112.0(3) . . ?
N1 C1 S2 122.3(3) . . ?
N1 C1 S1 121.4(3) . . ?
S2 C1 S1 116.3(2) . . ?
N2 C2 S4 123.8(3) . . ?
N2 C2 S3 123.2(3) . . ?
S4 C2 S3 113.0(2) . . ?
N3 C3 S5 124.2(3) . . ?
N3 C3 S6 122.4(3) . . ?
S5 C3 S6 113.34(19) . . ?
N1 C4 C5 108.9(4) . . ?
O4 C5 C4 111.6(3) . . ?
O4 C6 C7 111.5(4) . . ?
N1 C7 C6 110.1(4) . . ?
N2 C8 C9 110.1(4) . . ?
O2 C9 C8 111.9(4) . . ?
O2 C10 C11 110.6(4) . . ?
N2 C11 C10 109.3(4) . . ?
N3 C12 C13 108.9(3) . . ?
O3 C13 C12 111.8(4) . . ?
O3 C14 C15 111.3(3) . . ?
N3 C15 C14 108.2(3) . . ?
O1 C16 C18 107.7(5) . . ?
O1 C16 C19 104.8(6) . . ?
C18 C16 C19 111.3(4) . . ?
O1 C16 C17 111.4(5) . . ?
C18 C16 C17 111.4(4) . . ?
C19 C16 C17 110.0(4) . . ?
O1 C16A C19A 110.5(6) . . ?
O1 C16A C18A 104.8(11) . . ?
C19A C16A C18A 110.8(4) . . ?
O1 C16A C17A 110.4(7) . . ?
C19A C16A C17A 110.4(4) . . ?
C18A C16A C17A 109.8(4) . . ?
Cl2 C20 Cl3 111.3(3) . . ?
Cl2 C20 Cl1 110.4(2) . . ?
Cl3 C20 Cl1 110.7(3) . . ?

loop_
_geom_bond_atom_site_label_1
_geom_bond_atom_site_label_2
_geom_bond_distance
_geom_bond_site_symmetry_2
_geom_bond_publ_flag
Ti1 O1 1.742(2) . ?
Ti1 S3 2.5242(12) . ?
Ti1 S6 2.5313(12) . ?
Ti1 S4 2.5460(10) . ?
Ti1 S2 2.5556(11) . ?
Ti1 S5 2.5566(12) . ?
Ti1 S1 2.5780(12) . ?
S1 C1 1.716(4) . ?
S2 C1 1.707(4) . ?
S3 C2 1.714(4) . ?
S4 C2 1.708(4) . ?
S5 C3 1.697(4) . ?
S6 C3 1.714(4) . ?
O4 C6 1.413(6) . ?
O4 C5 1.419(5) . ?
O2 C9 1.423(5) . ?
O2 C10 1.432(6) . ?
O3 C14 1.422(5) . ?
O3 C13 1.424(5) . ?
O1 C16A 1.421(10) . ?
O1 C16 1.466(8) . ?
N1 C1 1.342(5) . ?
N1 C4 1.454(5) . ?
N1 C7 1.458(5) . ?
N2 C2 1.329(5) . ?
N2 C8 1.458(5) . ?
N2 C11 1.471(5) . ?
N3 C3 1.341(4) . ?
N3 C15 1.461(5) . ?
N3 C12 1.461(5) . ?
C4 C5 1.518(6) . ?
C6 C7 1.508(6) . ?
C8 C9 1.483(6) . ?
C10 C11 1.489(6) . ?
C12 C13 1.511(6) . ?
C14 C15 1.508(6) . ?
C16 C18 1.484(5) . ?
C16 C19 1.496(6) . ?
C16 C17 1.500(6) . ?
C16A C19A 1.492(6) . ?
C16A C18A 1.496(6) . ?
C16A C17A 1.504(6) . ?
Cl1 C20 1.763(5) . ?
Cl2 C20 1.754(5) . ?
Cl3 C20 1.762(4) . ?
